data_2234839
loop_
_publ_author_name
'Ravoof, Thahira Begum S. A.'
'Omar, Siti Aminah'
'Mohamed Tahir, Mohamed Ibrahim'
'Crouse, Karen A.'

_publ_section_title
;
 Bis{<i>S</i>-benzyl
 3-[(6-methylpyridin-2-yl)methylidene]dithiocarbazato}nickel(II)
;
_journal_coeditor_code WM2622
_journal_issue 5
_journal_name_full 'Acta Crystallographica Section E'
_journal_page_first m664
_journal_paper_doi 10.1107/S1600536812017333
_journal_volume 68
_journal_year 2012
_chemical_formula_iupac '[Ni (C15 H14 N3 S2)2]'
_chemical_formula_moiety 'C30 H28 N6 Ni1 S4'
_chemical_formula_sum 'C30 H28 N6 Ni S4'
_chemical_formula_weight 659.57
_chemical_name_systematic
;
Bis{<i>S</i>-benzyl
3-[(6-methylpyridin-2-yl)methylidene]dithiocarbazato}nickel(II)
;
_space_group_IT_number 2
_symmetry_cell_setting triclinic
_symmetry_space_group_name_Hall '-P 1'
_symmetry_space_group_name_H-M 'P -1'
_atom_sites_solution_hydrogens difmap
_atom_sites_solution_primary direct
_cell_angle_alpha 69.520(5)
_cell_angle_beta 87.516(5)
_cell_angle_gamma 89.446(5)
_cell_formula_units_Z 4
_cell_length_a 12.3544(9)
_cell_length_b 15.6411(6)
_cell_length_c 16.9333(10)
_cell_measurement_reflns_used 10517
_cell_measurement_temperature 150
_cell_measurement_theta_max 29
_cell_measurement_theta_min 2
_cell_volume 3062.4(3)
_computing_cell_refinement 'CrysAlis PRO (Agilent, 2011)'
_computing_data_collection 'CrysAlis PRO (Agilent, 2011)'
_computing_data_reduction 'CrysAlis PRO (Agilent, 2011)'
_computing_molecular_graphics 'CAMERON (Watkin <i>et al.</i>, 1996)'
_computing_publication_material 'CRYSTALS (Betteridge <i>et al.</i>, 2003)'
_computing_structure_refinement 'CRYSTALS (Betteridge <i>et al.</i>, 2003)'
_computing_structure_solution 'SIR92 (Altomare <i>et al.</i>, 1994)'
_diffrn_ambient_temperature 150
_diffrn_measured_fraction_theta_full 0.955
_diffrn_measured_fraction_theta_max 0.860
_diffrn_measurement_device Area
_diffrn_measurement_device_type 'Oxford Diffraction Gemini'
_diffrn_measurement_method \w
_diffrn_radiation_monochromator graphite
_diffrn_radiation_type 'Mo K\a'
_diffrn_radiation_wavelength 0.71073
_diffrn_reflns_av_R_equivalents 0.035
_diffrn_reflns_limit_h_max 16
_diffrn_reflns_limit_h_min -14
_diffrn_reflns_limit_k_max 20
_diffrn_reflns_limit_k_min -20
_diffrn_reflns_limit_l_max 22
_diffrn_reflns_limit_l_min -19
_diffrn_reflns_number 23348
_diffrn_reflns_theta_full 25.059
_diffrn_reflns_theta_max 28.803
_diffrn_reflns_theta_min 2.164
_diffrn_standards_number 0
_exptl_absorpt_coefficient_mu 0.938
_exptl_absorpt_correction_T_max 0.90
_exptl_absorpt_correction_T_min 0.88
_exptl_absorpt_correction_type multi-scan
_exptl_absorpt_process_details '(<i>CrysAlisPro</i>; Agilent, 2011)'
_exptl_crystal_colour green--black
_exptl_crystal_density_diffrn 1.430
_exptl_crystal_density_method 'not measured'
_exptl_crystal_description plate
_exptl_crystal_F_000 1368
_exptl_crystal_size_max 0.16
_exptl_crystal_size_mid 0.13
_exptl_crystal_size_min 0.11
_refine_diff_density_max 0.52
_refine_diff_density_min -0.51
_refine_ls_extinction_method None
_refine_ls_goodness_of_fit_ref 0.9720
_refine_ls_hydrogen_treatment constr
_refine_ls_matrix_type full
_refine_ls_number_parameters 739
_refine_ls_number_reflns 13696
_refine_ls_number_restraints 0
_refine_ls_R_factor_all 0.0494
_refine_ls_R_factor_gt 0.0376
_refine_ls_shift/su_max 0.00131
_refine_ls_shift/su_mean 0.00004
_refine_ls_structure_factor_coef Fsqd
_refine_ls_weighting_details
;
Method= Modified Sheldrick
w=1/[\s^2^(F^2^) + (0.03P)^2^ + 1.88P], where P=(max(Fo^2^,0) + 2Fc^2^)/3
;
_refine_ls_weighting_scheme calc
_refine_ls_wR_factor_all 0.0870
_refine_ls_wR_factor_gt 0.0799
_refine_ls_wR_factor_ref 0.0869
_reflns_number_gt 11306
_reflns_number_total 13743
_reflns_threshold_expression I>2\s(I)
_cod_data_source_file wm2622.cif
_cod_data_source_block I
_cod_original_sg_symbol_H-M 'P -1 '
_cod_original_formula_sum 'C30 H28 N6 Ni1 S4'
_cod_database_code 2234839
_cod_database_fobs_code 2234839

loop_
_symmetry_equiv_pos_as_xyz
x,y,z
-x,-y,-z

loop_
_atom_site_type_symbol
_atom_site_label
_atom_site_fract_x
_atom_site_fract_y
_atom_site_fract_z
_atom_site_U_iso_or_equiv
_atom_site_adp_type
_atom_site_occupancy
Ni Ni1 1.12017(2) 0.224568(18) 0.553643(17) 0.0162 Uani 1.0000
Ni Ni2 0.61915(2) -0.219821(18) 0.928595(17) 0.0174 Uani 1.0000
C C101 1.24970(17) 0.22929(14) 0.40808(14) 0.0187 Uani 1.0000
N N102 1.24657(14) 0.26047(12) 0.46896(11) 0.0170 Uani 1.0000
N N103 1.33713(14) 0.30674(12) 0.47823(12) 0.0198 Uani 1.0000
C C104 1.32700(17) 0.33182(14) 0.54446(14) 0.0181 Uani 1.0000
S S105 1.21898(4) 0.31606(4) 0.61479(4) 0.0203 Uani 1.0000
S S106 1.44856(5) 0.38628(4) 0.55348(4) 0.0282 Uani 1.0000
C C107 1.4177(2) 0.43003(19) 0.63824(17) 0.0330 Uani 1.0000
C C108 1.51814(18) 0.42759(16) 0.68628(15) 0.0234 Uani 1.0000
C C109 1.5573(2) 0.34505(16) 0.73939(16) 0.0294 Uani 1.0000
C C110 1.6484(2) 0.34216(18) 0.78491(16) 0.0334 Uani 1.0000
C C111 1.7012(2) 0.42240(19) 0.77766(16) 0.0328 Uani 1.0000
C C112 1.6632(2) 0.50489(17) 0.72499(16) 0.0305 Uani 1.0000
C C113 1.57170(19) 0.50737(16) 0.67944(15) 0.0264 Uani 1.0000
C C114 1.15435(17) 0.17925(14) 0.39935(14) 0.0184 Uani 1.0000
N N115 1.07218(14) 0.16983(12) 0.45855(11) 0.0179 Uani 1.0000
C C116 0.98108(18) 0.12688(14) 0.45174(14) 0.0212 Uani 1.0000
C C117 0.97130(19) 0.09107(15) 0.38745(15) 0.0261 Uani 1.0000
C C118 1.0556(2) 0.09912(16) 0.32930(15) 0.0281 Uani 1.0000
C C119 1.14910(19) 0.14487(15) 0.33469(14) 0.0237 Uani 1.0000
C C120 0.88963(19) 0.11928(18) 0.51433(16) 0.0309 Uani 1.0000
C C201 0.93232(18) 0.22883(15) 0.65720(14) 0.0226 Uani 1.0000
N N202 1.01608(14) 0.18004(12) 0.65462(11) 0.0192 Uani 1.0000
N N203 1.03247(15) 0.10453(12) 0.72600(11) 0.0213 Uani 1.0000
C C204 1.12170(17) 0.06187(14) 0.71794(13) 0.0184 Uani 1.0000
S S205 1.21361(4) 0.08743(4) 0.63423(3) 0.0195 Uani 1.0000
S S206 1.15372(5) -0.03460(4) 0.80431(4) 0.0238 Uani 1.0000
C C207 1.0465(2) -0.03433(18) 0.88156(15) 0.0311 Uani 1.0000
C C208 1.07025(18) -0.10703(16) 0.96397(15) 0.0245 Uani 1.0000
C C209 1.0385(2) -0.19663(18) 0.98112(17) 0.0332 Uani 1.0000
C C210 1.0589(2) -0.26306(18) 1.05803(19) 0.0395 Uani 1.0000
C C211 1.1103(2) -0.23981(19) 1.11871(17) 0.0396 Uani 1.0000
C C212 1.1437(2) -0.1512(2) 1.10169(16) 0.0384 Uani 1.0000
C C213 1.1249(2) -0.08537(18) 1.02436(16) 0.0302 Uani 1.0000
C C214 0.91452(18) 0.30912(15) 0.58346(14) 0.0223 Uani 1.0000
N N215 0.99131(14) 0.32631(12) 0.51951(11) 0.0191 Uani 1.0000
C C216 0.97919(19) 0.40004(15) 0.45035(14) 0.0233 Uani 1.0000
C C217 0.8910(2) 0.45799(16) 0.44331(16) 0.0306 Uani 1.0000
C C218 0.8139(2) 0.44024(17) 0.50790(17) 0.0337 Uani 1.0000
C C219 0.8249(2) 0.36452(17) 0.57980(16) 0.0300 Uani 1.0000
C C220 1.0647(2) 0.41814(17) 0.38081(15) 0.0306 Uani 1.0000
C C301 0.41885(18) -0.17359(16) 0.84699(15) 0.0236 Uani 1.0000
N N302 0.51384(14) -0.14061(12) 0.84787(11) 0.0190 Uani 1.0000
N N303 0.53850(15) -0.05580(12) 0.78730(12) 0.0231 Uani 1.0000
C C304 0.63767(18) -0.02988(14) 0.79341(14) 0.0202 Uani 1.0000
S S305 0.73372(5) -0.08661(4) 0.86234(4) 0.0240 Uani 1.0000
S S306 0.68046(5) 0.07864(4) 0.72420(4) 0.0289 Uani 1.0000
C C307 0.5694(2) 0.11920(16) 0.65294(15) 0.0283 Uani 1.0000
C C308 0.58840(18) 0.10579(15) 0.56976(15) 0.0232 Uani 1.0000
C C309 0.62070(17) 0.02120(15) 0.56667(15) 0.0232 Uani 1.0000
C C310 0.63576(18) 0.00845(17) 0.49040(16) 0.0271 Uani 1.0000
C C311 0.61756(19) 0.07902(18) 0.41605(16) 0.0310 Uani 1.0000
C C312 0.5841(2) 0.16278(18) 0.41823(16) 0.0350 Uani 1.0000
C C313 0.5701(2) 0.17619(16) 0.49494(16) 0.0295 Uani 1.0000
C C314 0.39307(18) -0.26258(16) 0.91029(14) 0.0228 Uani 1.0000
N N315 0.47294(14) -0.30143(12) 0.96410(11) 0.0196 Uani 1.0000
C C316 0.45432(18) -0.38407(15) 1.02323(14) 0.0229 Uani 1.0000
C C317 0.3556(2) -0.42943(17) 1.02960(16) 0.0302 Uani 1.0000
C C318 0.2753(2) -0.38965(19) 0.97532(17) 0.0357 Uani 1.0000
C C319 0.2935(2) -0.30439(18) 0.91437(16) 0.0329 Uani 1.0000
C C320 0.5417(2) -0.42539(16) 1.08248(16) 0.0298 Uani 1.0000
C C401 0.77504(18) -0.27479(15) 1.05556(14) 0.0220 Uani 1.0000
N N402 0.74818(14) -0.28841(12) 0.98833(11) 0.0188 Uani 1.0000
N N403 0.82005(14) -0.33770(12) 0.95551(12) 0.0209 Uani 1.0000
C C404 0.78566(17) -0.34309(14) 0.88505(14) 0.0192 Uani 1.0000
S S405 0.66807(4) -0.30251(4) 0.83542(4) 0.0217 Uani 1.0000
S S406 0.86870(5) -0.39769(4) 0.83081(4) 0.0260 Uani 1.0000
C C407 0.99658(19) -0.41463(19) 0.88374(15) 0.0304 Uani 1.0000
C C408 1.08930(18) -0.40465(16) 0.82007(15) 0.0231 Uani 1.0000
C C409 1.1586(2) -0.47663(18) 0.82676(17) 0.0336 Uani 1.0000
C C410 1.2456(2) -0.4667(2) 0.76938(19) 0.0450 Uani 1.0000
C C411 1.2633(2) -0.3847(2) 0.7050(2) 0.0476 Uani 1.0000
C C412 1.1951(2) -0.3128(2) 0.69777(19) 0.0430 Uani 1.0000
C C413 1.1083(2) -0.32230(17) 0.75497(17) 0.0316 Uani 1.0000
C C414 0.70273(18) -0.22005(15) 1.08827(14) 0.0213 Uani 1.0000
N N415 0.61173(14) -0.18980(12) 1.04492(11) 0.0189 Uani 1.0000
C C416 0.54162(18) -0.13981(15) 1.07363(14) 0.0209 Uani 1.0000
C C417 0.5635(2) -0.11748(15) 1.14437(15) 0.0258 Uani 1.0000
C C418 0.6563(2) -0.14756(16) 1.18746(15) 0.0275 Uani 1.0000
C C419 0.72743(19) -0.20058(16) 1.15916(15) 0.0255 Uani 1.0000
C C420 0.43978(19) -0.10927(17) 1.02746(16) 0.0274 Uani 1.0000
H H1011 1.3100 0.2376 0.3705 0.0218 Uiso 1.0000
H H1072 1.3922 0.4940 0.6133 0.0421 Uiso 1.0000
H H1071 1.3595 0.3917 0.6738 0.0413 Uiso 1.0000
H H1091 1.5210 0.2897 0.7451 0.0348 Uiso 1.0000
H H1101 1.6753 0.2854 0.8213 0.0398 Uiso 1.0000
H H1111 1.7645 0.4206 0.8093 0.0389 Uiso 1.0000
H H1121 1.6989 0.5595 0.7209 0.0368 Uiso 1.0000
H H1131 1.5449 0.5653 0.6425 0.0325 Uiso 1.0000
H H1171 0.9045 0.0616 0.3848 0.0312 Uiso 1.0000
H H1181 1.0495 0.0725 0.2855 0.0342 Uiso 1.0000
H H1191 1.2086 0.1532 0.2948 0.0291 Uiso 1.0000
H H1202 0.8349 0.0802 0.5073 0.0462 Uiso 1.0000
H H1201 0.9132 0.0934 0.5716 0.0460 Uiso 1.0000
H H1203 0.8594 0.1795 0.5047 0.0461 Uiso 1.0000
H H2011 0.8839 0.2125 0.7052 0.0276 Uiso 1.0000
H H2072 1.0478 0.0258 0.8875 0.0392 Uiso 1.0000
H H2071 0.9778 -0.0466 0.8606 0.0391 Uiso 1.0000
H H2091 0.9999 -0.2119 0.9404 0.0417 Uiso 1.0000
H H2101 1.0368 -0.3238 1.0683 0.0477 Uiso 1.0000
H H2111 1.1219 -0.2851 1.1719 0.0486 Uiso 1.0000
H H2121 1.1784 -0.1346 1.1436 0.0463 Uiso 1.0000
H H2131 1.1482 -0.0237 1.0124 0.0381 Uiso 1.0000
H H2171 0.8857 0.5096 0.3926 0.0370 Uiso 1.0000
H H2181 0.7541 0.4795 0.5034 0.0418 Uiso 1.0000
H H2191 0.7715 0.3488 0.6262 0.0367 Uiso 1.0000
H H2202 1.0477 0.4720 0.3349 0.0482 Uiso 1.0000
H H2201 1.1340 0.4259 0.4014 0.0487 Uiso 1.0000
H H2203 1.0703 0.3678 0.3604 0.0480 Uiso 1.0000
H H3011 0.3670 -0.1401 0.8067 0.0297 Uiso 1.0000
H H3072 0.5618 0.1843 0.6433 0.0349 Uiso 1.0000
H H3071 0.5017 0.0874 0.6808 0.0346 Uiso 1.0000
H H3091 0.6321 -0.0276 0.6183 0.0286 Uiso 1.0000
H H3101 0.6575 -0.0505 0.4899 0.0321 Uiso 1.0000
H H3111 0.6267 0.0696 0.3641 0.0389 Uiso 1.0000
H H3121 0.5708 0.2124 0.3673 0.0426 Uiso 1.0000
H H3131 0.5467 0.2344 0.4973 0.0374 Uiso 1.0000
H H3171 0.3450 -0.4882 1.0721 0.0364 Uiso 1.0000
H H3181 0.2083 -0.4208 0.9809 0.0415 Uiso 1.0000
H H3191 0.2386 -0.2745 0.8759 0.0412 Uiso 1.0000
H H3202 0.5196 -0.4852 1.1187 0.0452 Uiso 1.0000
H H3201 0.5568 -0.3885 1.1154 0.0457 Uiso 1.0000
H H3203 0.6068 -0.4298 1.0512 0.0448 Uiso 1.0000
H H4011 0.8408 -0.2998 1.0839 0.0276 Uiso 1.0000
H H4072 0.9980 -0.4751 0.9284 0.0388 Uiso 1.0000
H H4071 1.0030 -0.3676 0.9090 0.0385 Uiso 1.0000
H H4091 1.1463 -0.5344 0.8717 0.0420 Uiso 1.0000
H H4101 1.2922 -0.5161 0.7749 0.0549 Uiso 1.0000
H H4111 1.3212 -0.3788 0.6656 0.0560 Uiso 1.0000
H H4121 1.2070 -0.2565 0.6536 0.0518 Uiso 1.0000
H H4131 1.0630 -0.2716 0.7493 0.0391 Uiso 1.0000
H H4171 0.5126 -0.0822 1.1628 0.0322 Uiso 1.0000
H H4181 0.6708 -0.1319 1.2347 0.0350 Uiso 1.0000
H H4191 0.7925 -0.2246 1.1880 0.0334 Uiso 1.0000
H H4202 0.3978 -0.0733 1.0537 0.0416 Uiso 1.0000
H H4201 0.3984 -0.1625 1.0303 0.0404 Uiso 1.0000
H H4203 0.4563 -0.0724 0.9693 0.0401 Uiso 1.0000

loop_
_atom_site_aniso_label
_atom_site_aniso_U_11
_atom_site_aniso_U_22
_atom_site_aniso_U_33
_atom_site_aniso_U_12
_atom_site_aniso_U_13
_atom_site_aniso_U_23
Ni1 0.01624(14) 0.01809(14) 0.01484(14) -0.00187(10) 0.00013(11) -0.00648(11)
Ni2 0.01612(14) 0.02080(14) 0.01658(14) -0.00033(11) -0.00106(11) -0.00804(12)
C101 0.0200(11) 0.0201(10) 0.0169(11) -0.0011(8) 0.0025(9) -0.0079(9)
N102 0.0164(9) 0.0185(9) 0.0160(9) -0.0023(7) -0.0016(7) -0.0057(8)
N103 0.0176(9) 0.0211(9) 0.0225(10) -0.0059(7) -0.0010(8) -0.0097(8)
C104 0.0181(11) 0.0160(10) 0.0207(11) -0.0001(8) -0.0054(9) -0.0065(9)
S105 0.0217(3) 0.0228(3) 0.0195(3) -0.0022(2) -0.0007(2) -0.0110(2)
S106 0.0221(3) 0.0372(3) 0.0338(3) -0.0084(2) -0.0006(3) -0.0229(3)
C107 0.0255(13) 0.0455(15) 0.0424(16) 0.0034(11) -0.0090(11) -0.0326(14)
C108 0.0220(11) 0.0308(12) 0.0213(12) -0.0045(9) 0.0000(9) -0.0141(10)
C109 0.0322(13) 0.0245(12) 0.0330(14) -0.0068(10) 0.0025(11) -0.0123(11)
C110 0.0363(15) 0.0329(14) 0.0267(13) 0.0060(11) -0.0033(11) -0.0051(12)
C111 0.0262(13) 0.0497(16) 0.0287(13) 0.0013(12) -0.0072(11) -0.0209(13)
C112 0.0284(13) 0.0356(14) 0.0338(14) -0.0105(11) -0.0001(11) -0.0198(12)
C113 0.0330(13) 0.0254(12) 0.0223(12) -0.0035(10) -0.0032(10) -0.0098(10)
C114 0.0212(11) 0.0168(10) 0.0177(11) 0.0000(8) -0.0030(9) -0.0065(9)
N115 0.0196(9) 0.0174(9) 0.0175(9) -0.0016(7) -0.0025(7) -0.0067(8)
C116 0.0218(11) 0.0175(10) 0.0214(11) -0.0016(9) -0.0050(9) -0.0025(9)
C117 0.0269(12) 0.0241(12) 0.0284(13) -0.0070(10) -0.0076(10) -0.0095(11)
C118 0.0362(14) 0.0262(12) 0.0252(12) -0.0032(10) -0.0081(11) -0.0124(11)
C119 0.0302(13) 0.0224(11) 0.0192(11) -0.0027(9) -0.0006(10) -0.0079(10)
C120 0.0238(12) 0.0378(14) 0.0333(14) -0.0097(11) -0.0001(11) -0.0151(12)
C201 0.0193(11) 0.0285(12) 0.0192(11) 0.0021(9) 0.0027(9) -0.0078(10)
N202 0.0177(9) 0.0211(9) 0.0175(9) -0.0011(7) -0.0013(7) -0.0051(8)
N203 0.0227(10) 0.0215(9) 0.0153(9) 0.0011(8) 0.0002(8) -0.0009(8)
C204 0.0194(11) 0.0202(10) 0.0158(10) -0.0023(8) -0.0005(9) -0.0065(9)
S205 0.0197(3) 0.0206(3) 0.0185(3) 0.0005(2) 0.0016(2) -0.0074(2)
S206 0.0234(3) 0.0244(3) 0.0193(3) 0.0040(2) 0.0010(2) -0.0025(2)
C207 0.0259(13) 0.0417(15) 0.0180(12) 0.0081(11) 0.0028(10) -0.0014(11)
C208 0.0191(11) 0.0298(12) 0.0200(11) 0.0032(9) 0.0032(9) -0.0037(10)
C209 0.0293(13) 0.0369(14) 0.0316(14) -0.0003(11) -0.0007(11) -0.0100(12)
C210 0.0332(15) 0.0271(13) 0.0463(17) 0.0006(11) 0.0078(13) 0.0007(13)
C211 0.0332(15) 0.0447(16) 0.0244(13) 0.0103(12) -0.0009(11) 0.0085(13)
C212 0.0356(15) 0.0555(18) 0.0212(13) 0.0065(13) -0.0058(11) -0.0095(13)
C213 0.0309(13) 0.0332(13) 0.0252(13) 0.0015(11) 0.0022(11) -0.0091(11)
C214 0.0213(11) 0.0254(12) 0.0208(11) 0.0014(9) -0.0005(9) -0.0089(10)
N215 0.0202(9) 0.0203(9) 0.0171(9) 0.0000(7) -0.0031(8) -0.0065(8)
C216 0.0292(12) 0.0213(11) 0.0199(11) 0.0001(9) -0.0041(10) -0.0073(10)
C217 0.0375(14) 0.0255(12) 0.0275(13) 0.0094(10) -0.0077(11) -0.0070(11)
C218 0.0346(14) 0.0329(14) 0.0352(15) 0.0155(11) -0.0066(12) -0.0137(12)
C219 0.0270(13) 0.0351(14) 0.0283(13) 0.0081(10) 0.0007(11) -0.0122(12)
C220 0.0386(15) 0.0284(13) 0.0201(12) 0.0045(11) 0.0004(11) -0.0028(11)
C301 0.0183(11) 0.0306(12) 0.0225(12) 0.0028(9) -0.0032(9) -0.0100(10)
N302 0.0190(9) 0.0210(9) 0.0171(9) 0.0006(7) 0.0005(7) -0.0068(8)
N303 0.0264(10) 0.0218(9) 0.0187(10) 0.0005(8) 0.0010(8) -0.0042(8)
C304 0.0252(12) 0.0200(11) 0.0169(11) -0.0018(9) 0.0022(9) -0.0085(9)
S305 0.0213(3) 0.0259(3) 0.0241(3) -0.0049(2) -0.0021(2) -0.0075(3)
S306 0.0362(3) 0.0235(3) 0.0250(3) -0.0068(2) 0.0009(3) -0.0061(3)
C307 0.0351(14) 0.0244(12) 0.0232(12) 0.0073(10) 0.0011(11) -0.0062(11)
C308 0.0200(11) 0.0248(12) 0.0238(12) 0.0011(9) 0.0028(9) -0.0078(10)
C309 0.0199(11) 0.0237(11) 0.0248(12) 0.0001(9) 0.0021(9) -0.0072(10)
C310 0.0212(12) 0.0302(13) 0.0318(13) -0.0007(10) 0.0033(10) -0.0137(11)
C311 0.0266(13) 0.0451(15) 0.0247(13) -0.0033(11) 0.0029(10) -0.0168(12)
C312 0.0338(14) 0.0392(15) 0.0239(13) 0.0018(11) -0.0009(11) -0.0008(12)
C313 0.0319(13) 0.0240(12) 0.0276(13) 0.0029(10) 0.0035(11) -0.0033(11)
C314 0.0195(11) 0.0299(12) 0.0205(11) -0.0029(9) -0.0002(9) -0.0107(10)
N315 0.0197(9) 0.0228(9) 0.0191(9) -0.0027(7) 0.0027(8) -0.0110(8)
C316 0.0260(12) 0.0252(11) 0.0207(11) -0.0025(9) 0.0042(10) -0.0128(10)
C317 0.0365(14) 0.0308(13) 0.0242(13) -0.0109(11) 0.0053(11) -0.0111(11)
C318 0.0302(14) 0.0455(16) 0.0322(14) -0.0195(12) 0.0042(12) -0.0146(13)
C319 0.0234(13) 0.0471(16) 0.0297(14) -0.0096(11) -0.0031(11) -0.0149(13)
C320 0.0313(13) 0.0270(12) 0.0276(13) -0.0031(10) 0.0029(11) -0.0057(11)
C401 0.0206(11) 0.0273(12) 0.0197(11) 0.0017(9) -0.0044(9) -0.0098(10)
N402 0.0189(9) 0.0207(9) 0.0172(9) -0.0001(7) 0.0005(7) -0.0073(8)
N403 0.0196(9) 0.0249(10) 0.0209(10) 0.0022(7) 0.0003(8) -0.0117(8)
C404 0.0184(11) 0.0192(10) 0.0212(11) -0.0043(8) 0.0046(9) -0.0090(9)
S405 0.0198(3) 0.0288(3) 0.0196(3) -0.0009(2) -0.0008(2) -0.0123(2)
S406 0.0205(3) 0.0367(3) 0.0281(3) 0.0005(2) 0.0018(2) -0.0210(3)
C407 0.0258(13) 0.0430(15) 0.0222(12) 0.0081(11) -0.0022(10) -0.0115(12)
C408 0.0196(11) 0.0305(12) 0.0223(12) 0.0038(9) -0.0042(9) -0.0131(10)
C409 0.0368(15) 0.0308(13) 0.0342(14) 0.0101(11) -0.0020(12) -0.0129(12)
C410 0.0362(16) 0.0568(19) 0.0494(18) 0.0220(14) -0.0018(14) -0.0283(16)
C411 0.0249(14) 0.076(2) 0.0441(18) 0.0031(14) 0.0080(13) -0.0248(17)
C412 0.0310(15) 0.0505(17) 0.0374(16) -0.0073(13) 0.0033(13) -0.0031(14)
C413 0.0244(13) 0.0306(13) 0.0360(15) 0.0050(10) -0.0042(11) -0.0069(12)
C414 0.0242(12) 0.0232(11) 0.0177(11) -0.0018(9) -0.0004(9) -0.0088(10)
N415 0.0211(9) 0.0197(9) 0.0175(9) -0.0015(7) 0.0005(8) -0.0085(8)
C416 0.0227(11) 0.0195(11) 0.0201(11) -0.0018(9) 0.0038(9) -0.0068(10)
C417 0.0336(13) 0.0230(12) 0.0223(12) -0.0011(10) 0.0073(10) -0.0108(10)
C418 0.0365(14) 0.0286(12) 0.0221(12) -0.0046(10) -0.0004(11) -0.0148(11)
C419 0.0273(12) 0.0303(12) 0.0204(12) -0.0014(10) -0.0039(10) -0.0103(10)
C420 0.0251(12) 0.0316(13) 0.0280(13) 0.0063(10) -0.0015(10) -0.0136(11)

loop_
_atom_type_symbol
_atom_type_scat_Cromer_Mann_a1
_atom_type_scat_Cromer_Mann_a2
_atom_type_scat_Cromer_Mann_a3
_atom_type_scat_Cromer_Mann_a4
_atom_type_scat_Cromer_Mann_b1
_atom_type_scat_Cromer_Mann_b2
_atom_type_scat_Cromer_Mann_b3
_atom_type_scat_Cromer_Mann_b4
_atom_type_scat_Cromer_Mann_c
_atom_type_scat_dispersion_real
_atom_type_scat_dispersion_imag
_atom_type_scat_source
C 2.3100 1.0200 1.5886 0.8650 20.8439 10.2075 0.5687 51.6512 0.2156 0.0033 0.0016 'International Tables Vol C 4.2.6.8 and 6.1.1.4'
H 0.4930 0.3229 0.1402 0.0408 10.5109 26.1257 3.1424 57.7998 0.0030 0.0000 0.0000 'International Tables Vol C 4.2.6.8 and 6.1.1.4'
N 12.2126 3.1322 2.0125 1.1663 0.0057 9.8933 28.9975 0.5826 -11.5290 0.0061 0.0033 'International Tables Vol C 4.2.6.8 and 6.1.1.4'
S 6.9053 5.2034 1.4379 1.5863 1.4679 22.2151 0.2536 56.1720 0.8669 0.1246 0.1234 'International Tables Vol C 4.2.6.8 and 6.1.1.4'
Ni 12.8376 7.2920 4.4438 2.3800 3.8785 0.2565 12.1763 66.3421 1.0341 0.3393 1.1124 'International Tables Vol C 4.2.6.8 and 6.1.1.4'

loop_
_geom_angle_atom_site_label_1
_geom_angle_atom_site_label_2
_geom_angle_atom_site_label_3
_geom_angle
_geom_angle_publ_flag
N102 Ni1 S105 81.31(5) ?
N102 Ni1 N115 77.81(7) ?
S105 Ni1 N115 158.24(5) ?
N102 Ni1 N202 168.97(7) ?
S105 Ni1 N202 92.19(5) ?
N115 Ni1 N202 109.38(7) ?
N102 Ni1 S205 90.23(5) ?
S105 Ni1 S205 92.23(2) ?
N115 Ni1 S205 93.91(5) ?
N202 Ni1 S205 81.07(5) ?
N102 Ni1 N215 111.26(7) ?
S105 Ni1 N215 90.90(5) ?
N115 Ni1 N215 90.98(7) ?
N202 Ni1 N215 77.57(7) ?
S205 Ni1 N215 158.51(5) ?
C301 Ni2 N302 23.57(7) ?
C301 Ni2 S305 104.59(5) ?
N302 Ni2 S305 81.02(5) ?
C301 Ni2 N315 54.81(7) ?
N302 Ni2 N315 78.22(7) ?
S305 Ni2 N315 158.61(5) ?
C301 Ni2 C401 161.92(6) ?
N302 Ni2 C401 159.86(7) ?
S305 Ni2 C401 85.91(5) ?
N315 Ni2 C401 112.53(7) ?
C301 Ni2 N402 163.65(7) ?
N302 Ni2 N402 167.55(7) ?
S305 Ni2 N402 89.45(5) ?
N315 Ni2 N402 111.81(7) ?
C401 Ni2 N402 23.66(7) ?
C301 Ni2 S405 88.81(5) ?
N302 Ni2 S405 92.60(5) ?
S305 Ni2 S405 98.26(2) ?
N315 Ni2 S405 87.84(5) ?
C401 Ni2 S405 104.45(5) ?
C301 Ni2 N415 109.80(7) ?
N302 Ni2 N415 109.71(7) ?
S305 Ni2 N415 89.78(5) ?
N315 Ni2 N415 92.36(7) ?
C401 Ni2 N415 54.71(7) ?
N402 Ni2 S405 80.79(5) ?
N402 Ni2 N415 78.04(7) ?
S405 Ni2 N415 157.26(5) ?
N102 C101 C114 117.05(19) no
N102 C101 H1011 122.4 no
C114 C101 H1011 120.5 no
C101 N102 Ni1 118.27(14) no
C101 N102 N103 117.29(17) no
Ni1 N102 N103 123.88(13) no
N102 N103 C104 112.09(17) no
N103 C104 S105 128.50(16) no
N103 C104 S106 108.80(15) no
S105 C104 S106 122.69(13) no
C104 S105 Ni1 93.62(7) no
C104 S106 C107 104.23(11) no
S106 C107 C108 109.55(17) no
S106 C107 H1072 108.7 no
C108 C107 H1072 109.7 no
S106 C107 H1071 106.8 no
C108 C107 H1071 112.3 no
H1072 C107 H1071 109.7 no
C107 C108 C109 120.2(2) no
C107 C108 C113 120.8(2) no
C109 C108 C113 118.9(2) no
C108 C109 C110 120.7(2) no
C108 C109 H1091 119.9 no
C110 C109 H1091 119.4 no
C109 C110 C111 119.8(2) no
C109 C110 H1101 120.7 no
C111 C110 H1101 119.5 no
C110 C111 C112 120.0(2) no
C110 C111 H1111 120.0 no
C112 C111 H1111 120.0 no
C111 C112 C113 119.9(2) no
C111 C112 H1121 119.7 no
C113 C112 H1121 120.4 no
C112 C113 C108 120.6(2) no
C112 C113 H1131 119.9 no
C108 C113 H1131 119.5 no
C101 C114 N115 115.53(18) no
C101 C114 C119 121.3(2) no
N115 C114 C119 123.2(2) no
C114 N115 Ni1 110.65(13) no
C114 N115 C116 117.90(18) no
Ni1 N115 C116 131.37(15) no
N115 C116 C117 121.3(2) no
N115 C116 C120 118.2(2) no
C117 C116 C120 120.5(2) no
C116 C117 C118 120.3(2) no
C116 C117 H1171 118.3 no
C118 C117 H1171 121.4 no
C117 C118 C119 118.9(2) no
C117 C118 H1181 120.2 no
C119 C118 H1181 120.8 no
C118 C119 C114 118.4(2) no
C118 C119 H1191 121.5 no
C114 C119 H1191 120.1 no
C116 C120 H1202 109.3 no
C116 C120 H1201 111.4 no
H1202 C120 H1201 107.9 no
C116 C120 H1203 109.1 no
H1202 C120 H1203 109.2 no
H1201 C120 H1203 109.9 no
N202 C201 C214 117.3(2) no
N202 C201 H2011 121.2 no
C214 C201 H2011 121.4 no
C201 N202 Ni1 118.51(15) no
C201 N202 N203 116.45(18) no
Ni1 N202 N203 124.76(14) no
N202 N203 C204 111.46(18) no
N203 C204 S205 129.06(17) no
N203 C204 S206 116.48(16) no
S205 C204 S206 114.46(12) no
C204 S205 Ni1 93.45(8) no
C204 S206 C207 101.78(11) no
S206 C207 C208 108.44(16) no
S206 C207 H2072 107.2 no
C208 C207 H2072 109.9 no
S206 C207 H2071 107.8 no
C208 C207 H2071 111.0 no
H2072 C207 H2071 112.4 no
C207 C208 C209 120.9(2) no
C207 C208 C213 120.2(2) no
C209 C208 C213 118.9(2) no
C208 C209 C210 120.5(3) no
C208 C209 H2091 119.5 no
C210 C209 H2091 120.0 no
C209 C210 C211 119.9(3) no
C209 C210 H2101 119.1 no
C211 C210 H2101 121.0 no
C210 C211 C212 120.0(2) no
C210 C211 H2111 119.6 no
C212 C211 H2111 120.4 no
C211 C212 C213 120.0(3) no
C211 C212 H2121 120.4 no
C213 C212 H2121 119.6 no
C208 C213 C212 120.7(2) no
C208 C213 H2131 119.3 no
C212 C213 H2131 120.0 no
C201 C214 N215 115.70(19) no
C201 C214 C219 121.3(2) no
N215 C214 C219 123.0(2) no
Ni1 N215 C214 110.67(14) no
Ni1 N215 C216 131.22(15) no
C214 N215 C216 118.07(19) no
N215 C216 C217 121.4(2) no
N215 C216 C220 117.4(2) no
C217 C216 C220 121.2(2) no
C216 C217 C218 120.2(2) no
C216 C217 H2171 118.3 no
C218 C217 H2171 121.5 no
C217 C218 C219 119.3(2) no
C217 C218 H2181 120.4 no
C219 C218 H2181 120.3 no
C214 C219 C218 118.1(2) no
C214 C219 H2191 120.1 no
C218 C219 H2191 121.9 no
C216 C220 H2202 110.1 no
C216 C220 H2201 109.8 no
H2202 C220 H2201 109.4 no
C216 C220 H2203 111.0 no
H2202 C220 H2203 108.6 no
H2201 C220 H2203 107.9 no
Ni2 C301 N302 38.54(11) no
Ni2 C301 C314 78.61(13) no
N302 C301 C314 117.0(2) no
Ni2 C301 H3011 159.5 no
N302 C301 H3011 121.2 no
C314 C301 H3011 121.8 no
C301 N302 Ni2 117.89(15) no
C301 N302 N303 116.97(19) no
Ni2 N302 N303 124.87(13) no
N302 N303 C304 111.56(18) no
N303 C304 S305 128.80(17) no
N303 C304 S306 117.58(17) no
S305 C304 S306 113.61(12) no
C304 S305 Ni2 93.50(7) no
C304 S306 C307 104.61(11) no
S306 C307 C308 113.51(16) no
S306 C307 H3072 106.5 no
C308 C307 H3072 109.5 no
S306 C307 H3071 109.2 no
C308 C307 H3071 109.2 no
H3072 C307 H3071 108.9 no
C307 C308 C309 120.7(2) no
C307 C308 C313 120.5(2) no
C309 C308 C313 118.8(2) no
C308 C309 C310 120.6(2) no
C308 C309 H3091 118.7 no
C310 C309 H3091 120.6 no
C309 C310 C311 120.3(2) no
C309 C310 H3101 119.2 no
C311 C310 H3101 120.6 no
C310 C311 C312 119.7(2) no
C310 C311 H3111 119.9 no
C312 C311 H3111 120.4 no
C311 C312 C313 120.2(2) no
C311 C312 H3121 120.8 no
C313 C312 H3121 119.0 no
C312 C313 C308 120.4(2) no
C312 C313 H3131 121.0 no
C308 C313 H3131 118.6 no
C301 C314 N315 115.65(18) no
C301 C314 C319 121.6(2) no
N315 C314 C319 122.8(2) no
C314 N315 Ni2 110.73(14) no
C314 N315 C316 118.35(18) no
Ni2 N315 C316 130.60(15) no
N315 C316 C317 121.1(2) no
N315 C316 C320 117.90(19) no
C317 C316 C320 121.0(2) no
C316 C317 C318 120.2(2) no
C316 C317 H3171 119.1 no
C318 C317 H3171 120.7 no
C317 C318 C319 119.2(2) no
C317 C318 H3181 119.3 no
C319 C318 H3181 121.6 no
C314 C319 C318 118.4(2) no
C314 C319 H3191 120.5 no
C318 C319 H3191 121.1 no
C316 C320 H3202 109.2 no
C316 C320 H3201 110.7 no
H3202 C320 H3201 109.9 no
C316 C320 H3203 109.7 no
H3202 C320 H3203 109.2 no
H3201 C320 H3203 108.3 no
Ni2 C401 N402 38.95(11) no
Ni2 C401 C414 78.82(13) no
N402 C401 C414 117.5(2) no
Ni2 C401 H4011 160.2 no
N402 C401 H4011 122.0 no
C414 C401 H4011 120.5 no
C401 N402 Ni2 117.39(15) no
C401 N402 N403 117.11(19) no
Ni2 N402 N403 124.68(14) no
N402 N403 C404 111.03(18) no
N403 C404 S405 128.97(17) no
N403 C404 S406 118.01(17) no
S405 C404 S406 113.02(13) no
C404 S405 Ni2 93.37(8) no
C404 S406 C407 104.55(11) no
S406 C407 C408 109.57(17) no
S406 C407 H4072 110.5 no
C408 C407 H4072 110.4 no
S406 C407 H4071 107.9 no
C408 C407 H4071 109.1 no
H4072 C407 H4071 109.3 no
C407 C408 C409 120.8(2) no
C407 C408 C413 120.5(2) no
C409 C408 C413 118.7(2) no
C408 C409 C410 120.8(3) no
C408 C409 H4091 119.6 no
C410 C409 H4091 119.7 no
C409 C410 C411 120.0(3) no
C409 C410 H4101 119.8 no
C411 C410 H4101 120.3 no
C410 C411 C412 119.8(3) no
C410 C411 H4111 119.6 no
C412 C411 H4111 120.6 no
C411 C412 C413 120.5(3) no
C411 C412 H4121 120.0 no
C413 C412 H4121 119.5 no
C412 C413 C408 120.3(2) no
C412 C413 H4131 119.1 no
C408 C413 H4131 120.7 no
C401 C414 N415 115.91(19) no
C401 C414 C419 120.9(2) no
N415 C414 C419 123.2(2) no
C414 N415 Ni2 110.05(14) no
C414 N415 C416 117.96(19) no
Ni2 N415 C416 131.48(15) no
N415 C416 C417 121.0(2) no
N415 C416 C420 117.8(2) no
C417 C416 C420 121.2(2) no
C416 C417 C418 120.8(2) no
C416 C417 H4171 118.8 no
C418 C417 H4171 120.4 no
C417 C418 C419 118.4(2) no
C417 C418 H4181 120.4 no
C419 C418 H4181 121.2 no
C418 C419 C414 118.7(2) no
C418 C419 H4191 121.6 no
C414 C419 H4191 119.8 no
C416 C420 H4202 109.4 no
C416 C420 H4201 108.8 no
H4202 C420 H4201 109.5 no
C416 C420 H4203 110.6 no
H4202 C420 H4203 108.7 no
H4201 C420 H4203 109.9 no

loop_
_geom_bond_atom_site_label_1
_geom_bond_atom_site_label_2
_geom_bond_distance
_geom_bond_publ_flag
Ni1 N202 2.0139(18) yes
Ni1 N102 2.0173(17) yes
Ni1 N115 2.1761(18) yes
Ni1 N215 2.1881(18) yes
Ni1 S105 2.4062(6) yes
Ni1 S205 2.4158(6) yes
Ni2 N302 2.0085(18) yes
Ni2 N402 2.0156(18) yes
Ni2 N315 2.1604(17) yes
Ni2 N415 2.1770(18) yes
Ni2 S405 2.4202(6) yes
Ni2 S305 2.4263(6) yes
C101 N102 1.285(3) no
C101 C114 1.461(3) no
C101 H1011 0.938 no
N102 N103 1.382(2) no
N103 C104 1.312(3) no
C104 S105 1.710(2) no
C104 S106 1.772(2) no
S106 C107 1.819(2) no
C107 C108 1.506(3) no
C107 H1072 0.994 no
C107 H1071 0.978 no
C108 C109 1.387(3) no
C108 C113 1.384(3) no
C109 C110 1.383(4) no
C109 H1091 0.952 no
C110 C111 1.385(4) no
C110 H1101 0.953 no
C111 C112 1.378(4) no
C111 H1111 0.962 no
C112 C113 1.389(3) no
C112 H1121 0.945 no
C113 H1131 0.968 no
C114 N115 1.367(3) no
C114 C119 1.382(3) no
N115 C116 1.346(3) no
C116 C117 1.398(3) no
C116 C120 1.492(3) no
C117 C118 1.377(3) no
C117 H1171 0.960 no
C118 C119 1.388(3) no
C118 H1181 0.976 no
C119 H1191 0.954 no
C120 H1202 0.954 no
C120 H1201 0.968 no
C120 H1203 0.972 no
C201 N202 1.288(3) no
C201 C214 1.451(3) no
C201 H2011 0.949 no
N202 N203 1.384(2) no
N203 C204 1.310(3) no
C204 S205 1.712(2) no
C204 S206 1.751(2) no
S206 C207 1.822(2) no
C207 C208 1.499(3) no
C207 H2072 0.981 no
C207 H2071 0.979 no
C208 C209 1.385(3) no
C208 C213 1.387(3) no
C209 C210 1.384(4) no
C209 H2091 0.952 no
C210 C211 1.383(4) no
C210 H2101 0.945 no
C211 C212 1.377(4) no
C211 H2111 0.947 no
C212 C213 1.381(4) no
C212 H2121 0.955 no
C213 H2131 0.958 no
C214 N215 1.363(3) no
C214 C219 1.389(3) no
N215 C216 1.338(3) no
C216 C217 1.393(3) no
C216 C220 1.499(3) no
C217 C218 1.372(4) no
C217 H2171 0.955 no
C218 C219 1.380(4) no
C218 H2181 0.945 no
C219 H2191 0.968 no
C220 H2202 0.954 no
C220 H2201 0.963 no
C220 H2203 0.965 no
C301 N302 1.289(3) no
C301 C314 1.457(3) no
C301 H3011 0.965 no
N302 N303 1.390(2) no
N303 C304 1.314(3) no
C304 S305 1.712(2) no
C304 S306 1.762(2) no
S306 C307 1.826(3) no
C307 C308 1.504(3) no
C307 H3072 0.977 no
C307 H3071 0.989 no
C308 C309 1.396(3) no
C308 C313 1.383(3) no
C309 C310 1.379(3) no
C309 H3091 0.952 no
C310 C311 1.379(4) no
C310 H3101 0.960 no
C311 C312 1.382(4) no
C311 H3111 0.943 no
C312 C313 1.390(4) no
C312 H3121 0.956 no
C313 H3131 0.967 no
C314 N315 1.361(3) no
C314 C319 1.386(3) no
N315 C316 1.344(3) no
C316 C317 1.398(3) no
C316 C320 1.489(3) no
C317 C318 1.372(4) no
C317 H3171 0.955 no
C318 C319 1.384(4) no
C318 H3181 0.950 no
C319 H3191 0.960 no
C320 H3202 0.956 no
C320 H3201 0.957 no
C320 H3203 0.959 no
C401 N402 1.287(3) no
C401 C414 1.453(3) no
C401 H4011 0.969 no
N402 N403 1.391(2) no
N403 C404 1.314(3) no
C404 S405 1.713(2) no
C404 S406 1.754(2) no
S406 C407 1.822(2) no
C407 C408 1.509(3) no
C407 H4072 0.983 no
C407 H4071 0.977 no
C408 C409 1.384(3) no
C408 C413 1.385(3) no
C409 C410 1.389(4) no
C409 H4091 0.964 no
C410 C411 1.374(4) no
C410 H4101 0.940 no
C411 C412 1.373(4) no
C411 H4111 0.938 no
C412 C413 1.387(4) no
C412 H4121 0.942 no
C413 H4131 0.945 no
C414 N415 1.358(3) no
C414 C419 1.384(3) no
N415 C416 1.347(3) no
C416 C417 1.397(3) no
C416 C420 1.495(3) no
C417 C418 1.374(3) no
C417 H4171 0.945 no
C418 C419 1.385(3) no
C418 H4181 0.940 no
C419 H4191 0.963 no
C420 H4202 0.966 no
C420 H4201 0.967 no
C420 H4203 0.966 no
